data_9012118
loop_
_publ_author_name
'Engelsman, F. M. R.'
'Wiegers, G. A.'
'Jellinek, F.'
'VanLaar, B.'

_publ_section_title
;Crystal structures and magnetic structures of some metal chromium(III)
 sulfides and selenides Locality: synthetic Sample: T = 525 K
;
_journal_name_full 'Journal of Solid State Chemistry'
_journal_page_first 574
_journal_page_last 582
_journal_paper_doi 10.1016/S0022-4596(73)80018-0
_journal_volume 6
_journal_year 1973
_chemical_compound_source Synthetic
_chemical_formula_structural AgCrSe2
_chemical_formula_sum 'Ag Cr Se2'
_space_group_IT_number 166
_symmetry_space_group_name_Hall '-R 3 2"'
_symmetry_space_group_name_H-M 'R -3 m :H'
_cell_angle_alpha 90
_cell_angle_beta 90
_cell_angle_gamma 120
_cell_length_a 3.6821
_cell_length_b 3.6821
_cell_length_c 21.2310
_cell_formula_units_Z 3
_cell_volume 249.283
_database_code_amcsd 0013310
_diffrn_ambient_temperature 525
_exptl_crystal_density_diffrn 6.351
_cod_original_sg_symbol_H-M 'R -3 m'
_cod_database_code 9012118
_amcsd_formula_title AgCrSe2

loop_
_space_group_symop_operation_xyz
x,y,z
2/3+x,1/3+y,1/3+z
1/3+x,2/3+y,2/3+z
x,x-y,z
2/3+x,1/3+x-y,1/3+z
1/3+x,2/3+x-y,2/3+z
y,x,-z
2/3+y,1/3+x,1/3-z
1/3+y,2/3+x,2/3-z
-x+y,y,z
2/3-x+y,1/3+y,1/3+z
1/3-x+y,2/3+y,2/3+z
-x,-x+y,-z
2/3-x,1/3-x+y,1/3-z
1/3-x,2/3-x+y,2/3-z
-y,-x,z
2/3-y,1/3-x,1/3+z
1/3-y,2/3-x,2/3+z
x-y,-y,-z
2/3+x-y,1/3-y,1/3-z
1/3+x-y,2/3-y,2/3-z
y,-x+y,-z
2/3+y,1/3-x+y,1/3-z
1/3+y,2/3-x+y,2/3-z
-x+y,-x,z
2/3-x+y,1/3-x,1/3+z
1/3-x+y,2/3-x,2/3+z
-x,-y,-z
2/3-x,1/3-y,1/3-z
1/3-x,2/3-y,2/3-z
-y,x-y,z
2/3-y,1/3+x-y,1/3+z
1/3-y,2/3+x-y,2/3+z
x-y,x,-z
2/3+x-y,1/3+x,1/3-z
1/3+x-y,2/3+x,2/3-z

loop_
_atom_site_label
_atom_site_fract_x
_atom_site_fract_y
_atom_site_fract_z
_atom_site_occupancy
Ag 0.00000 0.00000 0.15250 0.50000
Cr 0.00000 0.00000 0.00000 1.00000
Se 0.00000 0.00000 0.26790 1.00000

loop_
_cod_related_entry_id
_cod_related_entry_database
_cod_related_entry_code
1 AMCSD 0013310
